data_1504592
loop_
_publ_author_name
'Cui, Sun-Liang'
'Wang, Jing'
'Wang, Yan-Guang'

_publ_section_title
;
 Copper-catalyzed multicomponent reaction: facile access to novel
 phosphorus amidines.
;
_journal_issue 6
_journal_name_full 'Organic letters'
_journal_page_first 1267
_journal_page_last 1269
_journal_paper_doi 10.1021/ol800160q
_journal_volume 10
_journal_year 2008
_chemical_formula_moiety 'C42 H37 Br N3 O4 P S2 '
_chemical_formula_sum 'C42 H37 Br N3 O4 P S2'
_chemical_formula_weight 822.77
_space_group_IT_number 2
_symmetry_cell_setting triclinic
_symmetry_Int_Tables_number 2
_symmetry_space_group_name_Hall '-P 1'
_symmetry_space_group_name_H-M 'P -1'
_cell_angle_alpha 85.2609(10)
_cell_angle_beta 85.6942(13)
_cell_angle_gamma 87.5166(13)
_cell_formula_units_Z 2
_cell_length_a 9.9073(5)
_cell_length_b 11.6315(4)
_cell_length_c 17.0006(7)
_cell_measurement_reflns_used 11401
_cell_measurement_temperature 296(1)
_cell_measurement_theta_max 27.5
_cell_measurement_theta_min 3.0
_cell_volume 1945.53(14)
_computing_cell_refinement PROCESS-AUTO
_computing_data_collection PROCESS-AUTO
_computing_data_reduction CrystalStructure
_computing_publication_material 'CrystalStructure 3.7.0'
_computing_structure_refinement CRYSTALS
_computing_structure_solution SIR92
_diffrn_detector_area_resol_mean 10.00
_diffrn_measured_fraction_theta_full 0.990
_diffrn_measured_fraction_theta_max 0.990
_diffrn_measurement_device_type 'Rigaku RAXIS-RAPID'
_diffrn_measurement_method \w
_diffrn_radiation_type 'Mo K\a'
_diffrn_radiation_wavelength 0.71075
_diffrn_reflns_av_R_equivalents 0.038
_diffrn_reflns_limit_h_max 12
_diffrn_reflns_limit_h_min -12
_diffrn_reflns_limit_k_max 15
_diffrn_reflns_limit_k_min -14
_diffrn_reflns_limit_l_max 22
_diffrn_reflns_limit_l_min -22
_diffrn_reflns_number 19336
_diffrn_reflns_theta_full 27.47
_diffrn_reflns_theta_max 27.47
_exptl_absorpt_coefficient_mu 1.254
_exptl_absorpt_correction_T_max 0.839
_exptl_absorpt_correction_T_min 0.597
_exptl_absorpt_correction_type multi-scan
_exptl_absorpt_process_details
;
    Higashi, T. (1995). Program for Absorption Correction.
    Rigaku Corporation, Tokyo, Japan.
;
_exptl_crystal_colour colorless
_exptl_crystal_density_diffrn 1.404
_exptl_crystal_density_method 'not measured'
_exptl_crystal_description chunk
_exptl_crystal_F_000 848.00
_exptl_crystal_size_max 0.34
_exptl_crystal_size_mid 0.28
_exptl_crystal_size_min 0.14
_refine_diff_density_max 0.27
_refine_diff_density_min -0.26
_refine_ls_extinction_coef 134(14)
_refine_ls_extinction_method 'Larson (1970) Crystallographic Computing eq. 22'
_refine_ls_goodness_of_fit_ref 1.015
_refine_ls_hydrogen_treatment refall
_refine_ls_number_parameters 479
_refine_ls_number_reflns 8811
_refine_ls_R_factor_gt 0.0362
_refine_ls_shift/su_max 0.0000
_refine_ls_structure_factor_coef Fsqd
_refine_ls_weighting_details 'w = 1/[0.0005Fo^2^ + 1.0000\s(Fo^2^)]/(4Fo^2^)'
_refine_ls_weighting_scheme calc
_refine_ls_wR_factor_ref 0.1170
_reflns_number_gt 4084
_reflns_number_total 8811
_reflns_threshold_expression F^2^>2.0\s(F^2^)
_cod_data_source_file ol800160q-file004.cif
_cod_data_source_block '_csl-0709-66'
_cod_original_formula_sum 'C42 H37 Br N3 O4 P S2 '
_cod_database_code 1504592

loop_
_symmetry_equiv_pos_site_id
_symmetry_equiv_pos_as_xyz
1 +X,+Y,+Z
2 -X,-Y,-Z

loop_
_atom_site_label
_atom_site_type_symbol
_atom_site_fract_x
_atom_site_fract_y
_atom_site_fract_z
_atom_site_U_iso_or_equiv
_atom_site_adp_type
_atom_site_occupancy
_atom_site_symmetry_multiplicity
_atom_site_calc_flag
_atom_site_refinement_flags
Br1 Br -0.21988(4) 0.19977(3) 0.31147(3) 0.08515(16) Uani 1.00 1 d .
S1 S 0.32479(9) 0.58206(6) 0.43093(4) 0.0481(2) Uani 1.00 1 d .
S2 S 0.63845(9) 0.55817(8) 0.21275(5) 0.0548(2) Uani 1.00 1 d .
P1 P 0.13313(8) 0.83575(6) 0.27295(5) 0.0422(2) Uani 1.00 1 d .
O1 O 0.2266(2) 0.5625(2) 0.49624(12) 0.0743(8) Uani 1.00 1 d .
O2 O 0.4021(2) 0.48076(18) 0.40932(12) 0.0637(7) Uani 1.00 1 d .
O3 O 0.6753(2) 0.6724(2) 0.18189(16) 0.0802(8) Uani 1.00 1 d .
O4 O 0.6839(2) 0.4650(2) 0.16644(13) 0.0717(8) Uani 1.00 1 d .
N1 N 0.2660(2) 0.50670(19) 0.26491(12) 0.0384(7) Uani 1.00 1 d .
N2 N 0.2551(2) 0.6533(2) 0.36011(13) 0.0447(7) Uani 1.00 1 d .
N3 N 0.4755(2) 0.5674(2) 0.23130(13) 0.0454(7) Uani 1.00 1 d .
C1 C 0.0586(3) 0.9316(2) 0.19810(18) 0.0487(9) Uani 1.00 1 d .
C2 C 0.1341(4) 1.0109(2) 0.1508(2) 0.0671(12) Uani 1.00 1 d .
C3 C 0.0741(6) 1.0801(3) 0.0922(2) 0.0910(16) Uani 1.00 1 d .
C4 C -0.0589(6) 1.0715(3) 0.0809(2) 0.0906(17) Uani 1.00 1 d .
C5 C -0.1362(4) 0.9934(3) 0.1275(2) 0.0879(15) Uani 1.00 1 d .
C6 C -0.0768(4) 0.9240(3) 0.1864(2) 0.0720(13) Uani 1.00 1 d .
C7 C 0.0082(3) 0.8298(2) 0.35619(17) 0.0444(9) Uani 1.00 1 d .
C8 C -0.0435(3) 0.9300(2) 0.3883(2) 0.0599(11) Uani 1.00 1 d .
C9 C -0.1439(4) 0.9253(3) 0.4489(2) 0.0746(14) Uani 1.00 1 d .
C10 C -0.1947(4) 0.8208(4) 0.4770(2) 0.0787(14) Uani 1.00 1 d .
C11 C -0.1477(3) 0.7216(3) 0.4456(2) 0.0648(12) Uani 1.00 1 d .
C12 C -0.0459(3) 0.7260(2) 0.38522(18) 0.0518(10) Uani 1.00 1 d .
C13 C 0.2896(3) 0.8981(2) 0.29578(18) 0.0482(9) Uani 1.00 1 d .
C14 C 0.2949(4) 0.9813(3) 0.3471(2) 0.0926(16) Uani 1.00 1 d .
C15 C 0.4183(5) 1.0211(4) 0.3649(3) 0.116(2) Uani 1.00 1 d .
C16 C 0.5349(5) 0.9767(4) 0.3315(2) 0.0892(17) Uani 1.00 1 d .
C17 C 0.5314(4) 0.8971(3) 0.2790(2) 0.0798(14) Uani 1.00 1 d .
C18 C 0.4090(3) 0.8566(2) 0.2611(2) 0.0648(12) Uani 1.00 1 d .
C19 C 0.1688(2) 0.6993(2) 0.23663(16) 0.0372(8) Uani 1.00 1 d .
C20 C 0.1435(3) 0.6784(2) 0.15362(17) 0.0393(8) Uani 1.00 1 d .
C21 C 0.2491(3) 0.6776(2) 0.09505(17) 0.0480(9) Uani 1.00 1 d .
C22 C 0.2256(4) 0.6528(2) 0.01933(19) 0.0600(11) Uani 1.00 1 d .
C23 C 0.0980(4) 0.6318(2) 0.0005(2) 0.0678(13) Uani 1.00 1 d .
C24 C -0.0078(4) 0.6358(2) 0.0567(2) 0.0675(12) Uani 1.00 1 d .
C25 C 0.0150(3) 0.6589(2) 0.13303(19) 0.0551(10) Uani 1.00 1 d .
C26 C 0.2323(2) 0.6226(2) 0.28867(17) 0.0380(8) Uani 1.00 1 d .
C27 C 0.1565(2) 0.4272(2) 0.27582(17) 0.0405(8) Uani 1.00 1 d .
C28 C 0.1062(3) 0.3831(2) 0.21217(19) 0.0549(10) Uani 1.00 1 d .
C29 C -0.0039(3) 0.3135(2) 0.2228(2) 0.0643(12) Uani 1.00 1 d .
C30 C -0.0631(3) 0.2892(2) 0.2978(2) 0.0548(10) Uani 1.00 1 d .
C31 C -0.0153(3) 0.3328(2) 0.3618(2) 0.0632(11) Uani 1.00 1 d .
C32 C 0.0958(3) 0.4024(2) 0.35073(19) 0.0581(10) Uani 1.00 1 d .
C33 C 0.3977(3) 0.4789(2) 0.24267(16) 0.0410(8) Uani 1.00 1 d .
C34 C 0.4352(3) 0.3535(2) 0.23522(18) 0.0495(9) Uani 1.00 1 d .
C35 C 0.4330(3) 0.3106(2) 0.15360(19) 0.0496(10) Uani 1.00 1 d .
C36 C 0.4600(4) 0.1944(3) 0.1445(2) 0.0768(13) Uani 1.00 1 d .
C37 C 0.4560(5) 0.1521(3) 0.0717(2) 0.1024(18) Uani 1.00 1 d .
C38 C 0.4230(4) 0.2235(4) 0.0065(2) 0.0892(17) Uani 1.00 1 d .
C39 C 0.3973(3) 0.3376(3) 0.0146(2) 0.0713(13) Uani 1.00 1 d .
C40 C 0.4035(3) 0.3814(3) 0.08745(19) 0.0596(11) Uani 1.00 1 d .
C41 C 0.4347(4) 0.6828(2) 0.4586(2) 0.0740(13) Uani 1.00 1 d .
C42 C 0.7023(3) 0.5336(3) 0.3060(2) 0.0710(12) Uani 1.00 1 d .
H2 H 0.2253 1.0177 0.1584 0.080 Uiso 1.00 1 c R
H3 H 0.1255 1.1331 0.0603 0.109 Uiso 1.00 1 c R
H4 H -0.0980 1.1186 0.0412 0.109 Uiso 1.00 1 c R
H5 H -0.2274 0.9874 0.1196 0.105 Uiso 1.00 1 c R
H6 H -0.1289 0.8715 0.2184 0.086 Uiso 1.00 1 c R
H8 H -0.0099 1.0010 0.3686 0.072 Uiso 1.00 1 c R
H9 H -0.1771 0.9926 0.4706 0.090 Uiso 1.00 1 c R
H10 H -0.2622 0.8177 0.5182 0.094 Uiso 1.00 1 c R
H11 H -0.1838 0.6513 0.4647 0.078 Uiso 1.00 1 c R
H12 H -0.0135 0.6581 0.3639 0.062 Uiso 1.00 1 c R
H14 H 0.2150 1.0119 0.3706 0.111 Uiso 1.00 1 c R
H15 H 0.4206 1.0784 0.3997 0.139 Uiso 1.00 1 c R
H16 H 0.6177 1.0013 0.3448 0.107 Uiso 1.00 1 c R
H17 H 0.6117 0.8689 0.2544 0.096 Uiso 1.00 1 c R
H18 H 0.4079 0.8007 0.2251 0.078 Uiso 1.00 1 c R
H21 H 0.3361 0.6938 0.1069 0.058 Uiso 1.00 1 c R
H22 H 0.2974 0.6504 -0.0191 0.072 Uiso 1.00 1 c R
H23 H 0.0831 0.6149 -0.0506 0.081 Uiso 1.00 1 c R
H24 H -0.0951 0.6229 0.0436 0.081 Uiso 1.00 1 c R
H25 H -0.0574 0.6614 0.1710 0.066 Uiso 1.00 1 c R
H28 H 0.1465 0.4001 0.1616 0.066 Uiso 1.00 1 c R
H29 H -0.0378 0.2833 0.1797 0.077 Uiso 1.00 1 c R
H31 H -0.0565 0.3162 0.4122 0.076 Uiso 1.00 1 c R
H32 H 0.1295 0.4326 0.3940 0.070 Uiso 1.00 1 c R
H36 H 0.4810 0.1447 0.1880 0.092 Uiso 1.00 1 c R
H37 H 0.4757 0.0741 0.0662 0.123 Uiso 1.00 1 c R
H38 H 0.4186 0.1939 -0.0424 0.107 Uiso 1.00 1 c R
H39 H 0.3753 0.3866 -0.0289 0.086 Uiso 1.00 1 c R
H40 H 0.3875 0.4600 0.0919 0.072 Uiso 1.00 1 c R
H341 H 0.5262 0.3396 0.2522 0.059 Uiso 1.00 1 c R
H342 H 0.3723 0.3086 0.2705 0.059 Uiso 1.00 1 c R
H411 H 0.3847 0.7531 0.4689 0.089 Uiso 1.00 1 c R
H412 H 0.5034 0.6980 0.4166 0.089 Uiso 1.00 1 c R
H413 H 0.4764 0.6525 0.5055 0.089 Uiso 1.00 1 c R
H421 H 0.6789 0.5987 0.3362 0.085 Uiso 1.00 1 c R
H422 H 0.7991 0.5232 0.3000 0.085 Uiso 1.00 1 c R
H423 H 0.6640 0.4655 0.3330 0.085 Uiso 1.00 1 c R

loop_
_atom_site_aniso_label
_atom_site_aniso_U_11
_atom_site_aniso_U_22
_atom_site_aniso_U_33
_atom_site_aniso_U_12
_atom_site_aniso_U_13
_atom_site_aniso_U_23
Br1 0.0569(2) 0.0615(2) 0.1376(4) -0.0209(2) -0.0175(2) 0.0079(2)
S1 0.0504(5) 0.0547(4) 0.0396(4) -0.0034(4) -0.0102(3) 0.0011(3)
S2 0.0333(5) 0.0706(5) 0.0594(5) 0.0004(4) -0.0015(4) -0.0019(4)
P1 0.0380(5) 0.0458(4) 0.0427(4) -0.0007(3) -0.0036(3) -0.0025(3)
O1 0.0773(19) 0.0964(18) 0.0454(13) -0.0097(14) 0.0095(12) 0.0077(12)
O2 0.0766(18) 0.0612(14) 0.0534(13) 0.0200(12) -0.0225(12) -0.0013(11)
O3 0.0468(16) 0.0798(16) 0.108(2) -0.0074(13) 0.0105(14) 0.0180(15)
O4 0.0493(16) 0.0932(18) 0.0748(16) 0.0089(13) 0.0073(13) -0.0360(14)
N1 0.0312(15) 0.0421(13) 0.0408(13) 0.0002(10) -0.0011(11) 0.0007(10)
N2 0.0452(16) 0.0505(14) 0.0391(14) 0.0026(12) -0.0107(11) -0.0033(11)
N3 0.0303(15) 0.0538(15) 0.0508(15) -0.0006(12) -0.0010(11) 0.0014(12)
C1 0.050(2) 0.0487(17) 0.0475(18) 0.0039(15) -0.0066(16) -0.0057(14)
C2 0.081(3) 0.058(2) 0.060(2) -0.0088(19) -0.001(2) 0.0049(18)
C3 0.138(4) 0.064(2) 0.069(2) -0.004(2) -0.020(3) 0.023(2)
C4 0.139(4) 0.070(2) 0.063(2) 0.033(2) -0.039(3) 0.001(2)
C5 0.084(3) 0.098(3) 0.081(2) 0.027(2) -0.032(2) 0.006(2)
C6 0.064(2) 0.080(2) 0.070(2) 0.011(2) -0.015(2) 0.010(2)
C7 0.0376(19) 0.0512(18) 0.0448(17) 0.0054(14) -0.0056(14) -0.0078(14)
C8 0.055(2) 0.060(2) 0.064(2) 0.0018(17) 0.0009(19) -0.0092(17)
C9 0.067(2) 0.089(2) 0.068(2) 0.014(2) 0.006(2) -0.025(2)
C10 0.066(2) 0.113(3) 0.053(2) 0.008(2) 0.016(2) -0.012(2)
C11 0.053(2) 0.084(2) 0.055(2) -0.007(2) 0.0065(18) 0.0057(19)
C12 0.045(2) 0.0573(19) 0.0530(19) 0.0020(16) -0.0033(16) -0.0039(16)
C13 0.047(2) 0.0479(17) 0.0508(19) -0.0055(15) -0.0047(16) -0.0060(15)
C14 0.067(3) 0.120(3) 0.098(3) -0.027(2) 0.011(2) -0.056(2)
C15 0.082(3) 0.153(4) 0.125(4) -0.044(3) 0.000(3) -0.071(3)
C16 0.072(3) 0.095(3) 0.104(3) -0.042(2) -0.022(2) 0.002(2)
C17 0.049(2) 0.068(2) 0.120(3) -0.019(2) -0.005(2) 0.010(2)
C18 0.046(2) 0.057(2) 0.091(2) -0.0099(17) -0.002(2) -0.0053(18)
C19 0.0310(17) 0.0451(16) 0.0350(15) -0.0012(13) -0.0028(12) -0.0006(12)
C20 0.0354(18) 0.0403(15) 0.0421(17) -0.0007(13) -0.0061(14) -0.0000(13)
C21 0.039(2) 0.0615(19) 0.0429(18) 0.0014(15) -0.0032(15) -0.0007(15)
C22 0.065(2) 0.072(2) 0.0415(19) 0.0061(19) 0.0011(18) -0.0047(16)
C23 0.097(3) 0.064(2) 0.044(2) 0.004(2) -0.025(2) -0.0064(17)
C24 0.061(2) 0.078(2) 0.068(2) -0.010(2) -0.026(2) -0.009(2)
C25 0.045(2) 0.068(2) 0.053(2) -0.0084(17) -0.0056(17) -0.0039(16)
C26 0.0295(17) 0.0424(16) 0.0420(17) -0.0004(12) -0.0024(13) -0.0038(13)
C27 0.0340(18) 0.0422(16) 0.0448(17) -0.0012(13) -0.0042(14) -0.0003(14)
C28 0.050(2) 0.066(2) 0.051(2) -0.0082(17) -0.0050(17) -0.0124(16)
C29 0.058(2) 0.071(2) 0.069(2) -0.0118(19) -0.016(2) -0.0188(19)
C30 0.046(2) 0.0420(17) 0.077(2) -0.0058(15) -0.0117(19) 0.0008(17)
C31 0.055(2) 0.073(2) 0.060(2) -0.0195(19) 0.0026(19) 0.0059(18)
C32 0.058(2) 0.073(2) 0.0441(19) -0.0203(18) -0.0066(16) -0.0020(16)
C33 0.0372(19) 0.0521(18) 0.0327(15) 0.0030(14) -0.0051(13) 0.0025(13)
C34 0.043(2) 0.0513(18) 0.0535(19) 0.0099(15) -0.0058(15) -0.0030(15)
C35 0.041(2) 0.0529(19) 0.055(2) -0.0013(15) 0.0029(15) -0.0073(16)
C36 0.103(3) 0.053(2) 0.073(2) -0.007(2) 0.005(2) -0.0072(19)
C37 0.144(4) 0.070(2) 0.095(3) -0.025(2) 0.017(3) -0.035(2)
C38 0.093(3) 0.106(3) 0.073(2) -0.032(2) 0.013(2) -0.037(2)
C39 0.065(2) 0.099(3) 0.051(2) -0.008(2) 0.0023(19) -0.011(2)
C40 0.059(2) 0.068(2) 0.051(2) 0.0063(18) -0.0045(17) -0.0045(18)
C41 0.085(3) 0.068(2) 0.074(2) -0.008(2) -0.044(2) 0.0057(19)
C42 0.047(2) 0.095(2) 0.074(2) 0.003(2) -0.0194(19) -0.016(2)

loop_
_atom_type_symbol
_atom_type_description
_atom_type_scat_dispersion_real
_atom_type_scat_dispersion_imag
_atom_type_scat_source
C C 0.003 0.002
;
International Tables for Crystallography
(1992, Vol. C, Tables 4.2.6.8 and 6.1.1.4)
;
H H 0.000 0.000
;
International Tables for Crystallography
(1992, Vol. C, Table 6.1.1.4)
;
Br Br -0.290 2.459
;
International Tables for Crystallography
(1992, Vol. C, Tables 4.2.6.8 and 6.1.1.4)
;
N N 0.006 0.003
;
International Tables for Crystallography
(1992, Vol. C, Tables 4.2.6.8 and 6.1.1.4)
;
O O 0.011 0.006
;
International Tables for Crystallography
(1992, Vol. C, Tables 4.2.6.8 and 6.1.1.4)
;
P P 0.102 0.094
;
International Tables for Crystallography
(1992, Vol. C, Tables 4.2.6.8 and 6.1.1.4)
;
S S 0.125 0.123
;
International Tables for Crystallography
(1992, Vol. C, Tables 4.2.6.8 and 6.1.1.4)
;

loop_
_geom_angle_atom_site_label_1
_geom_angle_atom_site_label_2
_geom_angle_atom_site_label_3
_geom_angle
O1 S1 O2 114.55(13)
O1 S1 N2 109.34(14)
O1 S1 C41 106.46(16)
O2 S1 N2 114.84(12)
O2 S1 C41 109.07(16)
N2 S1 C41 101.44(15)
O3 S2 O4 116.96(15)
O3 S2 N3 104.91(13)
O3 S2 C42 107.20(17)
O4 S2 N3 113.98(14)
O4 S2 C42 108.59(16)
N3 S2 C42 104.28(15)
C1 P1 C7 105.02(14)
C1 P1 C13 107.56(14)
C1 P1 C19 109.61(14)
C7 P1 C13 112.36(14)
C7 P1 C19 112.22(13)
C13 P1 C19 109.83(14)
C26 N1 C27 115.5(2)
C26 N1 C33 118.4(2)
C27 N1 C33 125.7(2)
S1 N2 C26 130.0(2)
S2 N3 C33 124.4(2)
P1 C1 C2 121.8(2)
P1 C1 C6 119.3(2)
C2 C1 C6 118.9(3)
C1 C2 C3 120.0(4)
C2 C3 C4 120.7(4)
C3 C4 C5 120.4(4)
C4 C5 C6 119.3(4)
C1 C6 C5 120.8(3)
P1 C7 C8 121.0(2)
P1 C7 C12 120.4(2)
C8 C7 C12 118.4(2)
C7 C8 C9 120.6(3)
C8 C9 C10 119.6(3)
C9 C10 C11 120.9(3)
C10 C11 C12 119.5(3)
C7 C12 C11 120.8(3)
P1 C13 C14 123.7(2)
P1 C13 C18 118.2(2)
C14 C13 C18 118.1(3)
C13 C14 C15 120.8(4)
C14 C15 C16 120.0(5)
C15 C16 C17 120.0(4)
C16 C17 C18 120.4(3)
C13 C18 C17 120.7(3)
P1 C19 C20 120.98(19)
P1 C19 C26 113.4(2)
C20 C19 C26 125.3(2)
C19 C20 C21 120.8(2)
C19 C20 C25 121.0(2)
C21 C20 C25 118.2(2)
C20 C21 C22 120.3(3)
C21 C22 C23 120.5(3)
C22 C23 C24 120.0(3)
C23 C24 C25 119.9(3)
C20 C25 C24 121.0(3)
N1 C26 N2 122.0(2)
N1 C26 C19 118.1(2)
N2 C26 C19 119.8(2)
N1 C27 C28 120.8(2)
N1 C27 C32 119.4(2)
C28 C27 C32 119.7(2)
C27 C28 C29 120.2(2)
C28 C29 C30 119.5(3)
Br1 C30 C29 119.3(2)
Br1 C30 C31 119.5(2)
C29 C30 C31 121.2(3)
C30 C31 C32 119.0(3)
C27 C32 C31 120.3(3)
N1 C33 N3 114.1(2)
N1 C33 C34 117.4(2)
N3 C33 C34 128.6(2)
C33 C34 C35 116.7(2)
C34 C35 C36 118.8(2)
C34 C35 C40 123.3(2)
C36 C35 C40 117.9(3)
C35 C36 C37 120.3(3)
C36 C37 C38 121.0(4)
C37 C38 C39 119.1(4)
C38 C39 C40 120.4(3)
C35 C40 C39 121.3(3)
C1 C2 H2 120.0
C3 C2 H2 120.0
C2 C3 H3 119.7
C4 C3 H3 119.7
C3 C4 H4 119.8
C5 C4 H4 119.8
C4 C5 H5 120.4
C6 C5 H5 120.4
C1 C6 H6 119.6
C5 C6 H6 119.6
C7 C8 H8 119.7
C9 C8 H8 119.7
C8 C9 H9 120.2
C10 C9 H9 120.2
C9 C10 H10 119.6
C11 C10 H10 119.6
C10 C11 H11 120.2
C12 C11 H11 120.2
C7 C12 H12 119.6
C11 C12 H12 119.6
C13 C14 H14 119.6
C15 C14 H14 119.6
C14 C15 H15 120.0
C16 C15 H15 120.0
C15 C16 H16 120.0
C17 C16 H16 120.0
C16 C17 H17 119.8
C18 C17 H17 119.8
C13 C18 H18 119.7
C17 C18 H18 119.7
C20 C21 H21 119.8
C22 C21 H21 119.8
C21 C22 H22 119.8
C23 C22 H22 119.7
C22 C23 H23 120.0
C24 C23 H23 120.0
C23 C24 H24 120.1
C25 C24 H24 120.1
C20 C25 H25 119.5
C24 C25 H25 119.5
C27 C28 H28 119.9
C29 C28 H28 119.9
C28 C29 H29 120.3
C30 C29 H29 120.3
C30 C31 H31 120.5
C32 C31 H31 120.5
C27 C32 H32 119.8
C31 C32 H32 119.8
C33 C34 H341 107.6
C33 C34 H342 107.6
C35 C34 H341 107.6
C35 C34 H342 107.6
H341 C34 H342 109.5
C35 C36 H36 119.8
C37 C36 H36 119.8
C36 C37 H37 119.5
C38 C37 H37 119.5
C37 C38 H38 120.5
C39 C38 H38 120.5
C38 C39 H39 119.8
C40 C39 H39 119.8
C35 C40 H40 119.4
C39 C40 H40 119.4
S1 C41 H411 109.5
S1 C41 H412 109.5
S1 C41 H413 109.5
H411 C41 H412 109.5
H411 C41 H413 109.5
H412 C41 H413 109.5
S2 C42 H421 109.5
S2 C42 H422 109.5
S2 C42 H423 109.5
H421 C42 H422 109.5
H421 C42 H423 109.5
H422 C42 H423 109.5

loop_
_geom_bond_atom_site_label_1
_geom_bond_atom_site_label_2
_geom_bond_distance
Br1 C30 1.896(3)
S1 O1 1.430(2)
S1 O2 1.436(2)
S1 N2 1.589(2)
S1 C41 1.749(4)
S2 O3 1.439(2)
S2 O4 1.429(2)
S2 N3 1.622(2)
S2 C42 1.748(3)
P1 C1 1.801(3)
P1 C7 1.808(2)
P1 C13 1.820(3)
P1 C19 1.762(2)
N1 C26 1.456(3)
N1 C27 1.447(3)
N1 C33 1.364(3)
N2 C26 1.332(3)
N3 C33 1.305(3)
C1 C2 1.380(4)
C1 C6 1.379(5)
C2 C3 1.381(5)
C3 C4 1.355(8)
C4 C5 1.375(6)
C5 C6 1.383(5)
C7 C8 1.388(4)
C7 C12 1.381(4)
C8 C9 1.377(5)
C9 C10 1.372(6)
C10 C11 1.361(6)
C11 C12 1.384(4)
C13 C14 1.361(5)
C13 C18 1.369(4)
C14 C15 1.388(7)
C15 C16 1.350(7)
C16 C17 1.342(6)
C17 C18 1.382(5)
C19 C20 1.493(4)
C19 C26 1.372(3)
C20 C21 1.390(4)
C20 C25 1.378(4)
C21 C22 1.381(4)
C22 C23 1.364(6)
C23 C24 1.366(5)
C24 C25 1.384(5)
C27 C28 1.370(4)
C27 C32 1.381(4)
C28 C29 1.378(4)
C29 C30 1.376(5)
C30 C31 1.362(5)
C31 C32 1.386(5)
C33 C34 1.502(4)
C34 C35 1.515(4)
C35 C36 1.386(4)
C35 C40 1.379(4)
C36 C37 1.374(6)
C37 C38 1.380(6)
C38 C39 1.356(6)
C39 C40 1.383(5)
C2 H2 0.930
C3 H3 0.930
C4 H4 0.930
C5 H5 0.930
C6 H6 0.930
C8 H8 0.930
C9 H9 0.930
C10 H10 0.930
C11 H11 0.930
C12 H12 0.930
C14 H14 0.930
C15 H15 0.930
C16 H16 0.930
C17 H17 0.930
C18 H18 0.930
C21 H21 0.930
C22 H22 0.930
C23 H23 0.930
C24 H24 0.930
C25 H25 0.930
C28 H28 0.930
C29 H29 0.930
C31 H31 0.930
C32 H32 0.930
C34 H341 0.970
C34 H342 0.970
C36 H36 0.930
C37 H37 0.930
C38 H38 0.930
C39 H39 0.930
C40 H40 0.930
C41 H411 0.960
C41 H412 0.960
C41 H413 0.960
C42 H421 0.960
C42 H422 0.960
C42 H423 0.960

loop_
_geom_torsion_atom_site_label_1
_geom_torsion_atom_site_label_2
_geom_torsion_atom_site_label_3
_geom_torsion_atom_site_label_4
_geom_torsion
O1 S1 N2 C26 -114.2(2)
O2 S1 N2 C26 16.1(3)
C41 S1 N2 C26 133.6(2)
O3 S2 N3 C33 163.4(2)
O4 S2 N3 C33 34.2(2)
C42 S2 N3 C33 -84.0(2)
C1 P1 C7 C8 -54.6(3)
C1 P1 C7 C12 120.2(2)
C7 P1 C1 C2 140.1(2)
C7 P1 C1 C6 -41.3(3)
C1 P1 C13 C14 83.0(3)
C1 P1 C13 C18 -98.9(2)
C13 P1 C1 C2 20.2(3)
C13 P1 C1 C6 -161.2(2)
C1 P1 C19 C20 3.0(2)
C1 P1 C19 C26 176.8(2)
C19 P1 C1 C2 -99.1(2)
C19 P1 C1 C6 79.4(2)
C7 P1 C13 C14 -32.1(3)
C7 P1 C13 C18 146.0(2)
C13 P1 C7 C8 62.1(3)
C13 P1 C7 C12 -123.1(2)
C7 P1 C19 C20 119.3(2)
C7 P1 C19 C26 -66.9(2)
C19 P1 C7 C8 -173.6(2)
C19 P1 C7 C12 1.2(3)
C13 P1 C19 C20 -115.0(2)
C13 P1 C19 C26 58.9(2)
C19 P1 C13 C14 -157.8(2)
C19 P1 C13 C18 20.3(2)
C26 N1 C27 C28 115.6(3)
C26 N1 C27 C32 -59.5(3)
C27 N1 C26 N2 94.6(3)
C27 N1 C26 C19 -81.9(3)
C26 N1 C33 N3 -12.1(3)
C26 N1 C33 C34 167.3(2)
C33 N1 C26 N2 -78.7(3)
C33 N1 C26 C19 104.8(3)
C27 N1 C33 N3 175.3(2)
C27 N1 C33 C34 -5.3(3)
C33 N1 C27 C28 -71.6(3)
C33 N1 C27 C32 113.3(3)
S1 N2 C26 N1 3.1(4)
S1 N2 C26 C19 179.6(2)
S2 N3 C33 N1 173.94(19)
S2 N3 C33 C34 -5.4(4)
P1 C1 C2 C3 177.8(2)
P1 C1 C6 C5 -177.7(3)
C2 C1 C6 C5 0.9(5)
C6 C1 C2 C3 -0.8(5)
C1 C2 C3 C4 0.4(5)
C2 C3 C4 C5 -0.1(5)
C3 C4 C5 C6 0.2(5)
C4 C5 C6 C1 -0.6(6)
P1 C7 C8 C9 176.5(2)
P1 C7 C12 C11 -175.9(2)
C8 C7 C12 C11 -0.9(4)
C12 C7 C8 C9 1.5(5)
C7 C8 C9 C10 -0.9(5)
C8 C9 C10 C11 -0.4(6)
C9 C10 C11 C12 1.0(5)
C10 C11 C12 C7 -0.3(5)
P1 C13 C14 C15 176.8(3)
P1 C13 C18 C17 -177.1(2)
C14 C13 C18 C17 1.1(5)
C18 C13 C14 C15 -1.3(5)
C13 C14 C15 C16 -0.4(7)
C14 C15 C16 C17 2.4(7)
C15 C16 C17 C18 -2.6(6)
C16 C17 C18 C13 0.8(5)
P1 C19 C20 C21 100.8(2)
P1 C19 C20 C25 -79.5(3)
P1 C19 C26 N1 179.67(19)
P1 C19 C26 N2 3.1(3)
C20 C19 C26 N1 -6.8(4)
C20 C19 C26 N2 176.7(2)
C26 C19 C20 C21 -72.3(3)
C26 C19 C20 C25 107.4(3)
C19 C20 C21 C22 177.0(2)
C19 C20 C25 C24 -177.8(2)
C21 C20 C25 C24 1.9(4)
C25 C20 C21 C22 -2.7(4)
C20 C21 C22 C23 1.7(4)
C21 C22 C23 C24 0.3(4)
C22 C23 C24 C25 -1.2(5)
C23 C24 C25 C20 0.1(3)
N1 C27 C28 C29 -175.7(2)
N1 C27 C32 C31 175.5(2)
C28 C27 C32 C31 0.3(4)
C32 C27 C28 C29 -0.5(4)
C27 C28 C29 C30 0.3(4)
C28 C29 C30 Br1 176.9(2)
C28 C29 C30 C31 0.2(4)
Br1 C30 C31 C32 -177.1(2)
C29 C30 C31 C32 -0.4(4)
C30 C31 C32 C27 0.1(3)
N1 C33 C34 C35 94.2(3)
N3 C33 C34 C35 -86.5(3)
C33 C34 C35 C36 -176.7(3)
C33 C34 C35 C40 2.3(4)
C34 C35 C36 C37 178.6(3)
C34 C35 C40 C39 -177.3(3)
C36 C35 C40 C39 1.7(5)
C40 C35 C36 C37 -0.5(5)
C35 C36 C37 C38 -1.0(7)
C36 C37 C38 C39 1.4(7)
C37 C38 C39 C40 -0.2(4)
C38 C39 C40 C35 -1.4(5)
